data_1556851
loop_
_publ_author_name
'Lee, Eunji'
'Ju, Huiyeong'
'Park, In-Hyeok'
'Park, Sunhong'
'Ikeda, Mari'
'Habata, Yoichi'
'Lee, Shim Sung'

_publ_section_title
;
 Mechanistic insights into heavy metal ion sensing by
 NOS<sub>2</sub>-macrocyclic fluorosensors via the structure-function
 relationship: influences of fluorophores, solvents and anions.
;
_journal_issue 5
_journal_name_full 'The Analyst'
_journal_page_first 1667
_journal_page_last 1676
_journal_paper_doi 10.1039/c9an02466b
_journal_volume 145
_journal_year 2020
_chemical_formula_moiety 'C29 H31 N O S2'
_chemical_formula_sum 'C29 H31 N O S2'
_chemical_formula_weight 473.67
_space_group_crystal_system monoclinic
_space_group_IT_number 14
_space_group_name_Hall '-P 2ybc'
_space_group_name_H-M_alt 'P 1 21/c 1'
_atom_sites_solution_hydrogens geom
_audit_creation_method SHELXL-2014/7
_cell_angle_alpha 90
_cell_angle_beta 90
_cell_angle_gamma 90
_cell_formula_units_Z 4
_cell_length_a 5.5120(3)
_cell_length_b 27.2877(14)
_cell_length_c 16.0208(8)
_cell_measurement_reflns_used 7616
_cell_measurement_temperature 173(2)
_cell_measurement_theta_max 27.42
_cell_measurement_theta_min 2.57
_cell_volume 2409.7(2)
_computing_cell_refinement 'Bruker SAINT'
_computing_data_collection 'Bruker APEX2'
_computing_data_reduction 'Bruker SAINT'
_computing_molecular_graphics 'Bruker SHELXTL'
_computing_publication_material 'Bruker SHELXTL'
_computing_structure_refinement 'SHELXL-2014/7 (Sheldrick, 2014)'
_computing_structure_solution 'SHELXS-97 (Sheldrick, 2008)'
_diffrn_ambient_temperature 173(2)
_diffrn_measured_fraction_theta_full 0.861
_diffrn_measured_fraction_theta_max 0.871
_diffrn_measurement_device_type 'Bruker APEX-II CCD'
_diffrn_measurement_method '\f and \w scans'
_diffrn_radiation_type MoK\a
_diffrn_radiation_wavelength 0.71073
_diffrn_reflns_av_R_equivalents 0.0518
_diffrn_reflns_av_unetI/netI 0.0738
_diffrn_reflns_Laue_measured_fraction_full 0.861
_diffrn_reflns_Laue_measured_fraction_max 0.871
_diffrn_reflns_limit_h_max 6
_diffrn_reflns_limit_h_min -6
_diffrn_reflns_limit_k_max 33
_diffrn_reflns_limit_k_min -33
_diffrn_reflns_limit_l_max 19
_diffrn_reflns_limit_l_min -19
_diffrn_reflns_number 31646
_diffrn_reflns_point_group_measured_fraction_full 0.861
_diffrn_reflns_point_group_measured_fraction_max 0.871
_diffrn_reflns_theta_full 25.242
_diffrn_reflns_theta_max 25.996
_diffrn_reflns_theta_min 1.474
_exptl_absorpt_coefficient_mu 0.244
_exptl_absorpt_correction_type multi-scan
_exptl_absorpt_process_details SADABS
_exptl_crystal_colour yellow
_exptl_crystal_density_diffrn 1.306
_exptl_crystal_description Needle
_exptl_crystal_F_000 1008
_exptl_crystal_size_max 0.450
_exptl_crystal_size_mid 0.120
_exptl_crystal_size_min 0.090
_exptl_transmission_factor_max 0.7375
_exptl_transmission_factor_min 0.6995
_refine_diff_density_max 0.177
_refine_diff_density_min -0.208
_refine_diff_density_rms 0.039
_refine_ls_extinction_method none
_refine_ls_goodness_of_fit_ref 1.006
_refine_ls_hydrogen_treatment constr
_refine_ls_matrix_type full
_refine_ls_number_parameters 298
_refine_ls_number_reflns 4123
_refine_ls_number_restraints 0
_refine_ls_restrained_S_all 1.006
_refine_ls_R_factor_all 0.0700
_refine_ls_R_factor_gt 0.0399
_refine_ls_shift/su_max 0.001
_refine_ls_shift/su_mean 0.000
_refine_ls_structure_factor_coef Fsqd
_refine_ls_weighting_details 'w=1/[\s^2^(Fo^2^)+(0.0325P)^2^] where P=(Fo^2^+2Fc^2^)/3'
_refine_ls_weighting_scheme calc
_refine_ls_wR_factor_gt 0.0835
_refine_ls_wR_factor_ref 0.0896
_reflns_Friedel_coverage 0.000
_reflns_number_gt 2779
_reflns_number_total 4123
_reflns_threshold_expression 'I > 2\s(I)'
_cod_data_source_file c9an02466b1.cif
_cod_data_source_block L1
_cod_depositor_comments
;
The following automatic conversions were performed:

data item '_exptl_absorpt_correction_type' value 'Multi-scan' was
changed to 'multi-scan' in accordance with the
/home/data/users/saulius/crontab/automatic-downloads/rss-feeds/RSC/lib/dictionaries/cif_core.dic
dictionary named 'cif_core.dic' version 2.4.2 last updated on
2011-04-26.

Automatic conversion script
Id: cif_fix_values 7556 2019-12-06 15:28:31Z antanas 

 Adding full bibliography for 1556851--1556856.cif.
;
_cod_original_sg_symbol_H-M 'P 21/c'
_cod_database_code 1556851
_shelx_shelxl_version_number 2014/7
_shelx_space_group_comment
; 
The symmetry employed for this shelxl refinement is uniquely defined 
by the following loop, which should always be used as a source of 
symmetry information in preference to the above space-group names. 
They are only intended as comments. 
;
_shelx_estimated_absorpt_t_min 0.898
_shelx_estimated_absorpt_t_max 0.978

loop_
_space_group_symop_operation_xyz
'x, y, z'
'-x, y+1/2, -z+1/2'
'-x, -y, -z'
'x, -y-1/2, z-1/2'

loop_
_atom_site_label
_atom_site_type_symbol
_atom_site_fract_x
_atom_site_fract_y
_atom_site_fract_z
_atom_site_U_iso_or_equiv
_atom_site_adp_type
_atom_site_occupancy
_atom_site_site_symmetry_order
_atom_site_calc_flag
_atom_site_refinement_flags_posn
_atom_site_refinement_flags_adp
N1 N 0.4192(4) 0.44501(6) 0.74895(9) 0.0294(4) Uani 1 1 d . .
O1 O -0.0364(3) 0.55389(5) 0.73169(8) 0.0344(4) Uani 1 1 d . .
S1 S 0.27472(13) 0.54158(2) 0.55938(3) 0.04141(17) Uani 1 1 d . .
S2 S 0.23197(13) 0.52069(2) 0.90507(3) 0.03788(17) Uani 1 1 d . .
C1 C 0.4262(4) 0.48911(6) 0.69719(11) 0.0298(5) Uani 1 1 d . .
H1A H 0.5968 0.4963 0.6824 0.036 Uiso 1 1 calc R U
H1B H 0.3638 0.5171 0.7301 0.036 Uiso 1 1 calc R U
C2 C 0.2789(5) 0.48460(7) 0.61786(12) 0.0331(5) Uani 1 1 d . .
H2A H 0.1105 0.4752 0.6321 0.040 Uiso 1 1 calc R U
H2B H 0.3487 0.4584 0.5826 0.040 Uiso 1 1 calc R U
C3 C -0.0231(5) 0.56622(8) 0.58382(12) 0.0402(6) Uani 1 1 d . .
H3A H -0.0644 0.5908 0.5407 0.048 Uiso 1 1 calc R U
H3B H -0.1424 0.5392 0.5790 0.048 Uiso 1 1 calc R U
C4 C -0.0561(5) 0.58976(8) 0.66777(12) 0.0440(6) Uani 1 1 d . .
H4A H 0.0690 0.6153 0.6760 0.053 Uiso 1 1 calc R U
H4B H -0.2175 0.6056 0.6706 0.053 Uiso 1 1 calc R U
C5 C -0.1071(5) 0.57324(8) 0.81046(12) 0.0435(6) Uani 1 1 d . .
H5A H -0.2779 0.5843 0.8077 0.052 Uiso 1 1 calc R U
H5B H -0.0047 0.6019 0.8242 0.052 Uiso 1 1 calc R U
C6 C -0.0808(5) 0.53514(9) 0.87730(13) 0.0424(6) Uani 1 1 d . .
H6A H -0.1618 0.5047 0.8584 0.051 Uiso 1 1 calc R U
H6B H -0.1665 0.5466 0.9280 0.051 Uiso 1 1 calc R U
C7 C 0.2315(5) 0.45491(7) 0.89059(12) 0.0343(6) Uani 1 1 d . .
H7A H 0.3849 0.4415 0.9132 0.041 Uiso 1 1 calc R U
H7B H 0.0968 0.4408 0.9236 0.041 Uiso 1 1 calc R U
C8 C 0.2050(4) 0.43813(7) 0.80027(11) 0.0315(5) Uani 1 1 d . .
H8A H 0.1620 0.4029 0.8000 0.038 Uiso 1 1 calc R U
H8B H 0.0685 0.4562 0.7745 0.038 Uiso 1 1 calc R U
C9 C 0.5758(4) 0.40648(7) 0.73333(11) 0.0270(5) Uani 1 1 d . .
C10 C 0.7352(4) 0.40567(7) 0.66482(11) 0.0279(5) Uani 1 1 d . .
H10A H 0.7305 0.4319 0.6260 0.033 Uiso 1 1 calc R U
C11 C 0.8977(4) 0.36810(7) 0.65213(12) 0.0290(5) Uani 1 1 d . .
H11A H 1.0046 0.3696 0.6057 0.035 Uiso 1 1 calc R U
C12 C 0.9094(4) 0.32779(7) 0.70593(12) 0.0293(5) Uani 1 1 d . .
C13 C 0.7484(4) 0.32804(7) 0.77300(12) 0.0311(5) Uani 1 1 d . .
H13A H 0.7500 0.3011 0.8106 0.037 Uiso 1 1 calc R U
C14 C 0.5868(4) 0.36572(7) 0.78710(11) 0.0311(5) Uani 1 1 d . .
H14A H 0.4811 0.3642 0.8339 0.037 Uiso 1 1 calc R U
C15 C 1.0913(4) 0.28718(7) 0.69373(12) 0.0323(5) Uani 1 1 d . .
H15A H 1.0677 0.2627 0.7386 0.039 Uiso 1 1 calc R U
H15B H 1.2561 0.3011 0.7005 0.039 Uiso 1 1 calc R U
C16 C 1.0799(4) 0.26088(7) 0.61040(12) 0.0303(5) Uani 1 1 d . .
C17 C 1.2362(4) 0.27353(7) 0.54479(12) 0.0305(5) Uani 1 1 d . .
C18 C 1.4085(5) 0.31238(8) 0.54865(13) 0.0375(6) Uani 1 1 d . .
H18A H 1.4220 0.3307 0.5989 0.045 Uiso 1 1 calc R U
C19 C 1.5537(5) 0.32421(8) 0.48346(14) 0.0459(6) Uani 1 1 d . .
H19A H 1.6640 0.3508 0.4887 0.055 Uiso 1 1 calc R U
C20 C 1.5439(5) 0.29773(9) 0.40799(14) 0.0492(7) Uani 1 1 d . .
H20A H 1.6461 0.3063 0.3625 0.059 Uiso 1 1 calc R U
C21 C 1.3858(5) 0.25978(9) 0.40145(14) 0.0464(7) Uani 1 1 d . .
H21A H 1.3790 0.2419 0.3506 0.056 Uiso 1 1 calc R U
C22 C 1.2302(4) 0.24592(7) 0.46818(13) 0.0345(6) Uani 1 1 d . .
C23 C 1.0713(4) 0.20675(8) 0.46178(13) 0.0387(6) Uani 1 1 d . .
H23A H 1.0741 0.1873 0.4126 0.046 Uiso 1 1 calc R U
C24 C 0.9091(4) 0.19494(7) 0.52432(13) 0.0357(6) Uani 1 1 d . .
C25 C 0.7383(5) 0.15619(8) 0.51550(15) 0.0438(7) Uani 1 1 d . .
H25A H 0.7417 0.1366 0.4664 0.053 Uiso 1 1 calc R U
C26 C 0.5718(5) 0.14646(8) 0.57473(16) 0.0520(8) Uani 1 1 d . .
H26A H 0.4581 0.1207 0.5666 0.062 Uiso 1 1 calc R U
C27 C 0.5658(5) 0.17458(8) 0.64956(15) 0.0474(7) Uani 1 1 d . .
H27A H 0.4473 0.1680 0.6911 0.057 Uiso 1 1 calc R U
C28 C 0.7301(5) 0.21085(7) 0.66113(14) 0.0408(6) Uani 1 1 d . .
H28A H 0.7265 0.2289 0.7118 0.049 Uiso 1 1 calc R U
C29 C 0.9080(4) 0.22283(7) 0.60007(12) 0.0318(5) Uani 1 1 d . .

loop_
_atom_site_aniso_label
_atom_site_aniso_U_11
_atom_site_aniso_U_22
_atom_site_aniso_U_33
_atom_site_aniso_U_23
_atom_site_aniso_U_13
_atom_site_aniso_U_12
N1 0.0339(12) 0.0309(9) 0.0235(8) 0.0025(7) 0.0077(9) -0.0016(9)
O1 0.0373(10) 0.0413(8) 0.0245(7) 0.0031(6) 0.0032(7) 0.0021(8)
S1 0.0390(4) 0.0505(3) 0.0347(3) 0.0167(3) 0.0090(3) -0.0003(3)
S2 0.0468(4) 0.0389(3) 0.0279(3) -0.0058(2) -0.0036(3) 0.0032(3)
C1 0.0339(14) 0.0294(10) 0.0262(10) 0.0018(8) 0.0067(10) -0.0044(10)
C2 0.0353(14) 0.0363(11) 0.0278(10) 0.0035(9) 0.0022(10) -0.0050(11)
C3 0.0383(15) 0.0519(13) 0.0304(11) 0.0131(10) 0.0026(11) 0.0056(13)
C4 0.0488(17) 0.0435(12) 0.0396(12) 0.0095(10) 0.0029(12) 0.0074(13)
C5 0.0489(17) 0.0512(14) 0.0304(11) -0.0048(10) 0.0013(12) 0.0151(13)
C6 0.0451(17) 0.0559(14) 0.0263(11) -0.0020(10) 0.0085(12) 0.0126(13)
C7 0.0422(15) 0.0375(11) 0.0233(10) -0.0001(9) 0.0032(11) -0.0018(12)
C8 0.0372(15) 0.0326(11) 0.0248(10) -0.0007(9) 0.0024(10) -0.0047(11)
C9 0.0313(13) 0.0285(10) 0.0212(9) -0.0020(8) -0.0030(9) -0.0084(10)
C10 0.0348(14) 0.0287(10) 0.0203(9) 0.0034(8) -0.0010(10) -0.0084(11)
C11 0.0326(13) 0.0341(11) 0.0202(9) -0.0009(8) 0.0017(10) -0.0063(11)
C12 0.0338(14) 0.0284(10) 0.0257(10) -0.0033(8) -0.0048(10) -0.0058(10)
C13 0.0417(15) 0.0281(10) 0.0237(10) 0.0031(8) -0.0021(11) -0.0073(11)
C14 0.0391(15) 0.0356(11) 0.0187(9) 0.0014(8) 0.0026(10) -0.0089(11)
C15 0.0369(14) 0.0314(10) 0.0287(10) -0.0011(9) -0.0048(10) -0.0028(11)
C16 0.0328(14) 0.0266(10) 0.0314(11) -0.0011(9) -0.0061(11) 0.0032(10)
C17 0.0295(14) 0.0292(10) 0.0330(11) -0.0031(9) -0.0066(11) 0.0031(10)
C18 0.0400(16) 0.0384(12) 0.0340(12) -0.0036(10) -0.0022(12) -0.0040(12)
C19 0.0429(17) 0.0480(13) 0.0468(14) -0.0030(11) 0.0014(13) -0.0110(13)
C20 0.0411(17) 0.0661(16) 0.0403(13) -0.0051(12) 0.0074(13) -0.0069(15)
C21 0.0429(17) 0.0593(15) 0.0371(13) -0.0143(11) -0.0003(13) 0.0006(14)
C22 0.0314(14) 0.0386(12) 0.0336(12) -0.0083(9) -0.0052(11) 0.0047(11)
C23 0.0395(15) 0.0387(12) 0.0380(12) -0.0132(10) -0.0072(12) 0.0027(12)
C24 0.0349(15) 0.0299(11) 0.0422(12) -0.0029(10) -0.0097(12) 0.0023(11)
C25 0.0505(18) 0.0362(12) 0.0445(13) -0.0061(10) -0.0104(14) -0.0070(12)
C26 0.054(2) 0.0396(13) 0.0620(16) 0.0035(12) -0.0172(16) -0.0164(13)
C27 0.0496(18) 0.0407(13) 0.0519(15) 0.0070(11) 0.0023(14) -0.0103(13)
C28 0.0468(16) 0.0312(11) 0.0443(13) 0.0008(10) -0.0051(13) -0.0045(12)
C29 0.0327(14) 0.0270(10) 0.0357(11) 0.0015(9) -0.0066(11) 0.0029(10)

loop_
_atom_type_symbol
_atom_type_description
_atom_type_scat_dispersion_real
_atom_type_scat_dispersion_imag
_atom_type_scat_source
C C 0.0033 0.0016 'International Tables Vol C Tables 4.2.6.8 and 6.1.1.4'
H H 0.0000 0.0000 'International Tables Vol C Tables 4.2.6.8 and 6.1.1.4'
N N 0.0061 0.0033 'International Tables Vol C Tables 4.2.6.8 and 6.1.1.4'
O O 0.0106 0.0060 'International Tables Vol C Tables 4.2.6.8 and 6.1.1.4'
S S 0.1246 0.1234 'International Tables Vol C Tables 4.2.6.8 and 6.1.1.4'

loop_
_geom_angle_atom_site_label_1
_geom_angle_atom_site_label_2
_geom_angle_atom_site_label_3
_geom_angle
C9 N1 C8 120.80(16)
C9 N1 C1 120.44(18)
C8 N1 C1 116.69(18)
C4 O1 C5 111.29(15)
C2 S1 C3 102.55(11)
C7 S2 C6 100.48(11)
N1 C1 C2 113.30(15)
C1 C2 S1 111.76(13)
C4 C3 S1 117.44(17)
O1 C4 C3 109.99(17)
O1 C5 C6 110.48(17)
C5 C6 S2 114.54(19)
C8 C7 S2 114.81(13)
N1 C8 C7 114.88(18)
N1 C9 C10 122.90(17)
N1 C9 C14 121.10(19)
C10 C9 C14 115.99(19)
C11 C10 C9 122.25(17)
C10 C11 C12 121.6(2)
C13 C12 C11 116.21(19)
C13 C12 C15 121.82(18)
C11 C12 C15 121.9(2)
C14 C13 C12 122.77(18)
C13 C14 C9 121.1(2)
C12 C15 C16 115.77(16)
C17 C16 C29 120.28(18)
C17 C16 C15 121.20(18)
C29 C16 C15 118.5(2)
C16 C17 C18 124.07(18)
C16 C17 C22 119.72(19)
C18 C17 C22 116.2(2)
C19 C18 C17 122.5(2)
C18 C19 C20 121.1(2)
C21 C20 C19 118.8(2)
C20 C21 C22 122.2(2)
C23 C22 C21 122.07(19)
C23 C22 C17 118.8(2)
C21 C22 C17 119.2(2)
C24 C23 C22 122.38(19)
C23 C24 C25 122.0(2)
C23 C24 C29 119.57(19)
C25 C24 C29 118.4(2)
C26 C25 C24 121.8(2)
C25 C26 C27 120.2(2)
C28 C27 C26 119.6(3)
C27 C28 C29 122.3(2)
C16 C29 C28 123.32(19)
C16 C29 C24 119.1(2)
C28 C29 C24 117.61(19)

loop_
_geom_bond_atom_site_label_1
_geom_bond_atom_site_label_2
_geom_bond_distance
N1 C9 1.383(3)
N1 C8 1.451(3)
N1 C1 1.462(2)
O1 C4 1.421(2)
O1 C5 1.422(2)
S1 C2 1.8155(19)
S1 C3 1.817(3)
S2 C7 1.810(2)
S2 C6 1.824(3)
C1 C2 1.513(3)
C3 C4 1.501(3)
C5 C6 1.499(3)
C7 C8 1.525(3)
C9 C10 1.406(3)
C9 C14 1.408(2)
C10 C11 1.377(3)
C11 C12 1.399(2)
C12 C13 1.394(3)
C12 C15 1.507(3)
C13 C14 1.379(3)
C15 C16 1.517(3)
C16 C17 1.402(3)
C16 C29 1.416(3)
C17 C18 1.425(3)
C17 C22 1.441(3)
C18 C19 1.355(3)
C19 C20 1.410(3)
C20 C21 1.357(3)
C21 C22 1.422(3)
C22 C23 1.385(3)
C23 C24 1.381(3)
C24 C25 1.423(3)
C24 C29 1.432(3)
C25 C26 1.346(4)
C26 C27 1.424(3)
C27 C28 1.354(3)
C28 C29 1.423(3)
